data_2016265
loop_
_publ_author_name
'Mambanda, Allen'
'Jaganyi, Deogratius'
'Munro, Orde Q.'

_publ_section_title
;
 One-dimensional C---H&#x00B7;&#x00B7;&#x00B7;N hydrogen-bonded
 polymers in flexible tetrapyridyl systems
;
_journal_coeditor_code HJ3054
_journal_issue 11
_journal_name_full 'Acta Crystallographica Section C'
_journal_page_first o676
_journal_page_last o680
_journal_paper_doi 10.1107/S0108270107049293
_journal_volume 63
_journal_year 2007
_chemical_formula_iupac 'C28 H32 N6'
_chemical_formula_moiety 'C28 H32 N6'
_chemical_formula_sum 'C28 H32 N6'
_chemical_formula_weight 452.6
_chemical_name_systematic
;
N,N,N',N'-tetrakis(2-pyridylmethyl)butane-1,4-diamine
;
_space_group_IT_number 2
_symmetry_cell_setting triclinic
_symmetry_space_group_name_Hall '-P 1'
_symmetry_space_group_name_H-M 'P -1'
_audit_creation_method 'WinGX routine CIF_UPDATE'
_cell_angle_alpha 101.756(3)
_cell_angle_beta 96.953(4)
_cell_angle_gamma 106.289(4)
_cell_formula_units_Z 1
_cell_length_a 6.1942(3)
_cell_length_b 9.2425(3)
_cell_length_c 11.6798(5)
_cell_measurement_reflns_used 6130
_cell_measurement_temperature 100(2)
_cell_measurement_theta_max 33.8493
_cell_measurement_theta_min 3.5435
_cell_volume 616.96(5)
_computing_cell_refinement 'CrysAlis RED (Oxford Diffraction, 2006)'
_computing_data_collection 'CrysAlis CCD (Oxford Diffraction, 2006)'
_computing_data_reduction 'CrysAlis RED (Oxford Diffraction, 2006)'
_computing_molecular_graphics 'WinGX (Farrugia, 1999)'
_computing_publication_material 'WinGX (Farrugia, 1999)'
_computing_structure_refinement 'SHELXL97 (Sheldrick, 1997)'
_computing_structure_solution 'SHELXS97 (Sheldrick, 1997)'
_diffrn_measured_fraction_theta_full 0.987
_diffrn_measured_fraction_theta_max 0.839
_diffrn_measurement_device_type 'Oxford Diffraction Xcalibur2 CCD'
_diffrn_measurement_method \w/2\q
_diffrn_radiation_type MoK\a
_diffrn_radiation_wavelength 0.71073
_diffrn_reflns_av_R_equivalents 0.0198
_diffrn_reflns_limit_h_max 9
_diffrn_reflns_limit_h_min -8
_diffrn_reflns_limit_k_max 13
_diffrn_reflns_limit_k_min -14
_diffrn_reflns_limit_l_max 18
_diffrn_reflns_limit_l_min -17
_diffrn_reflns_number 9960
_diffrn_reflns_theta_full 25
_diffrn_reflns_theta_max 34.01
_diffrn_reflns_theta_min 3.55
_diffrn_standards_decay_% 0
_diffrn_standards_interval_count 0
_diffrn_standards_interval_time 0
_diffrn_standards_number 0
_exptl_absorpt_coefficient_mu 0.074
_exptl_absorpt_correction_T_max 0.983
_exptl_absorpt_correction_T_min 0.9451
_exptl_absorpt_correction_type multi-scan
_exptl_absorpt_process_details
;
empirical absorption correction using spherical harmonics
(CrysAlis RED; Oxford Diffraction, 2006)
;
_exptl_crystal_colour colourless
_exptl_crystal_density_diffrn 1.218
_exptl_crystal_density_method 'not measured'
_exptl_crystal_description 'thick plate'
_exptl_crystal_F_000 242
_exptl_crystal_size_max 0.5
_exptl_crystal_size_mid 0.4
_exptl_crystal_size_min 0.2
_refine_diff_density_max 0.514
_refine_diff_density_min -0.274
_refine_ls_extinction_method none
_refine_ls_goodness_of_fit_ref 1.015
_refine_ls_hydrogen_treatment refall
_refine_ls_matrix_type full
_refine_ls_number_parameters 218
_refine_ls_number_reflns 4227
_refine_ls_number_restraints 0
_refine_ls_restrained_S_all 1.015
_refine_ls_R_factor_gt 0.0451
_refine_ls_shift/su_max 0
_refine_ls_structure_factor_coef Fsqd
_refine_ls_weighting_details 'calc w = 1/[\s^2^(Fo^2^)+(0.1013P)^2^] where P=(Fo^2^+2Fc^2^)/3'
_refine_ls_weighting_scheme calc
_refine_ls_wR_factor_ref 0.1385
_reflns_number_gt 3241
_reflns_number_total 4227
_reflns_threshold_expression I>2\s(I)
_cod_data_source_file hj3054.cif
_cod_data_source_block II
_cod_database_code 2016265
_cod_database_fobs_code 2016265

loop_
_symmetry_equiv_pos_as_xyz
'x, y, z'
'-x, -y, -z'

loop_
_atom_site_type_symbol
_atom_site_label
_atom_site_fract_x
_atom_site_fract_y
_atom_site_fract_z
_atom_site_U_iso_or_equiv
_atom_site_adp_type
_atom_site_calc_flag
_atom_site_occupancy
C C1 0.87861(15) -0.00048(10) 0.00591(8) 0.01689(18) Uani d 1
C C2 0.73069(15) -0.01230(10) -0.11180(8) 0.01632(17) Uani d 1
C C3 0.70889(15) 0.06927(10) -0.29429(8) 0.01621(17) Uani d 1
C C4 0.77234(14) -0.05903(10) -0.37091(7) 0.01496(17) Uani d 1
C C5 1.00079(15) -0.05395(10) -0.36452(8) 0.01618(17) Uani d 1
C C6 1.05392(16) -0.16940(11) -0.44113(8) 0.01828(18) Uani d 1
C C7 0.87743(17) -0.28621(12) -0.52090(9) 0.0230(2) Uani d 1
C C8 0.65573(18) -0.28353(13) -0.52117(10) 0.0278(2) Uani d 1
C C9 0.81079(16) 0.26152(10) -0.10755(8) 0.01667(17) Uani d 1
C C10 0.95777(15) 0.39319(9) -0.14940(7) 0.01498(17) Uani d 1
C C11 1.19356(16) 0.42026(11) -0.13810(8) 0.01878(18) Uani d 1
C C12 1.32435(16) 0.54041(11) -0.17909(8) 0.02066(19) Uani d 1
C C13 1.21481(16) 0.63050(10) -0.23023(8) 0.01931(19) Uani d 1
C C14 0.98061(16) 0.59657(10) -0.23707(8) 0.01879(18) Uani d 1
N N1 0.82702(12) 0.11135(8) -0.17002(6) 0.01422(15) Uani d 1
N N2 0.60084(14) -0.17227(10) -0.44725(7) 0.02344(19) Uani d 1
N N3 0.85111(13) 0.48060(9) -0.19789(7) 0.01747(17) Uani d 1
H H1A 0.798(2) -0.0940(15) 0.0365(11) 0.024(3) Uiso d 1
H H1B 0.884(2) 0.0915(15) 0.0655(11) 0.022(3) Uiso d 1
H H2A 0.7176(19) -0.1124(13) -0.1645(10) 0.015(3) Uiso d 1
H H2B 0.570(2) -0.0168(15) -0.0987(11) 0.024(3) Uiso d 1
H H3A 0.7539(19) 0.1644(14) -0.3292(10) 0.021(3) Uiso d 1
H H3B 0.535(2) 0.0357(14) -0.3021(11) 0.023(3) Uiso d 1
H H5 1.119(2) 0.0295(16) -0.3118(12) 0.028(3) Uiso d 1
H H6 1.214(2) -0.1659(14) -0.4404(11) 0.022(3) Uiso d 1
H H7 0.906(2) -0.3698(16) -0.5767(12) 0.029(3) Uiso d 1
H H8 0.526(2) -0.3655(17) -0.5761(12) 0.031(3) Uiso d 1
H H9A 0.871(2) 0.2793(15) -0.0191(12) 0.024(3) Uiso d 1
H H9B 0.647(2) 0.2652(14) -0.1204(10) 0.018(3) Uiso d 1
H H11 1.270(2) 0.3527(14) -0.1017(12) 0.023(3) Uiso d 1
H H12 1.490(2) 0.5575(16) -0.1701(12) 0.032(3) Uiso d 1
H H13 1.301(2) 0.7165(15) -0.2597(11) 0.026(3) Uiso d 1
H H14 0.899(2) 0.6610(15) -0.2710(11) 0.026(3) Uiso d 1

loop_
_atom_site_aniso_label
_atom_site_aniso_U_11
_atom_site_aniso_U_22
_atom_site_aniso_U_33
_atom_site_aniso_U_12
_atom_site_aniso_U_13
_atom_site_aniso_U_23
C1 0.0190(4) 0.0163(4) 0.0167(4) 0.0053(3) 0.0056(3) 0.0061(3)
C2 0.0160(4) 0.0132(4) 0.0189(4) 0.0022(3) 0.0044(3) 0.0049(3)
C3 0.0161(4) 0.0164(4) 0.0155(4) 0.0063(3) 0.0012(3) 0.0020(3)
C4 0.0151(4) 0.0143(4) 0.0150(4) 0.0042(3) 0.0027(3) 0.0032(3)
C5 0.0148(4) 0.0156(4) 0.0165(4) 0.0035(3) 0.0014(3) 0.0032(3)
C6 0.0183(4) 0.0210(4) 0.0186(4) 0.0088(3) 0.0060(3) 0.0066(3)
C7 0.0254(5) 0.0216(4) 0.0211(4) 0.0094(4) 0.0055(4) -0.0004(3)
C8 0.0209(5) 0.0239(5) 0.0282(5) 0.0043(4) -0.0002(4) -0.0094(4)
C9 0.0198(4) 0.0129(4) 0.0175(4) 0.0054(3) 0.0059(3) 0.0025(3)
C10 0.0166(4) 0.0115(3) 0.0154(4) 0.0039(3) 0.0031(3) 0.0010(3)
C11 0.0173(4) 0.0166(4) 0.0222(4) 0.0061(3) 0.0021(3) 0.0044(3)
C12 0.0157(4) 0.0190(4) 0.0238(4) 0.0025(3) 0.0028(3) 0.0023(3)
C13 0.0203(4) 0.0135(4) 0.0205(4) 0.0008(3) 0.0039(3) 0.0025(3)
C14 0.0215(4) 0.0141(4) 0.0203(4) 0.0052(3) 0.0027(3) 0.0046(3)
N1 0.0171(3) 0.0109(3) 0.0137(3) 0.0035(3) 0.0027(3) 0.0022(2)
N2 0.0158(4) 0.0221(4) 0.0253(4) 0.0034(3) 0.0011(3) -0.0044(3)
N3 0.0180(3) 0.0146(3) 0.0199(4) 0.0053(3) 0.0032(3) 0.0045(3)

loop_
_atom_type_symbol
_atom_type_description
_atom_type_scat_dispersion_real
_atom_type_scat_dispersion_imag
_atom_type_scat_source
C C 0.0033 0.0016 'International Tables Vol C Tables 4.2.6.8 and 6.1.1.4'
H H 0 0 'International Tables Vol C Tables 4.2.6.8 and 6.1.1.4'
N N 0.0061 0.0033 'International Tables Vol C Tables 4.2.6.8 and 6.1.1.4'

loop_
_geom_angle_atom_site_label_1
_geom_angle_atom_site_label_2
_geom_angle_atom_site_label_3
_geom_angle_site_symmetry_1
_geom_angle_site_symmetry_3
_geom_angle
_geom_angle_publ_flag
C2 C1 C1 . 2_755 112.98(9) ?
C2 C1 H1A . . 106.9(7) ?
C1 C1 H1A 2_755 . 110.2(7) ?
C2 C1 H1B . . 110.7(7) ?
C1 C1 H1B 2_755 . 109.7(8) ?
H1A C1 H1B . . 106.0(10) ?
N1 C2 C1 . . 113.85(7) ?
N1 C2 H2A . . 108.4(7) ?
C1 C2 H2A . . 106.7(6) ?
N1 C2 H2B . . 111.8(7) ?
C1 C2 H2B . . 109.1(7) ?
H2A C2 H2B . . 106.6(10) ?
N1 C3 C4 . . 112.34(7) ?
N1 C3 H3A . . 109.3(6) ?
C4 C3 H3A . . 107.3(7) ?
N1 C3 H3B . . 112.2(7) ?
C4 C3 H3B . . 108.5(7) ?
H3A C3 H3B . . 107.0(9) ?
N2 C4 C5 . . 122.54(8) ?
N2 C4 C3 . . 116.67(8) ?
C5 C4 C3 . . 120.74(8) ?
C6 C5 C4 . . 119.15(8) ?
C6 C5 H5 . . 119.9(8) ?
C4 C5 H5 . . 120.8(8) ?
C7 C6 C5 . . 118.58(8) ?
C7 C6 H6 . . 120.9(7) ?
C5 C6 H6 . . 120.5(7) ?
C8 C7 C6 . . 118.77(9) ?
C8 C7 H7 . . 119.6(8) ?
C6 C7 H7 . . 121.6(8) ?
N2 C8 C7 . . 123.47(9) ?
N2 C8 H8 . . 115.6(8) ?
C7 C8 H8 . . 121.0(8) ?
N1 C9 C10 . . 110.95(7) ?
N1 C9 H9A . . 108.2(7) ?
C10 C9 H9A . . 107.7(7) ?
N1 C9 H9B . . 112.1(7) ?
C10 C9 H9B . . 108.0(7) ?
H9A C9 H9B . . 109.8(10) ?
N3 C10 C11 . . 122.38(8) ?
N3 C10 C9 . . 117.05(8) ?
C11 C10 C9 . . 120.57(7) ?
C12 C11 C10 . . 119.46(8) ?
C12 C11 H11 . . 119.6(7) ?
C10 C11 H11 . . 121.0(7) ?
C11 C12 C13 . . 118.45(9) ?
C11 C12 H12 . . 118.1(8) ?
C13 C12 H12 . . 123.5(8) ?
C14 C13 C12 . . 118.36(8) ?
C14 C13 H13 . . 120.8(7) ?
C12 C13 H13 . . 120.9(7) ?
N3 C14 C13 . . 124.01(8) ?
N3 C14 H14 . . 116.0(7) ?
C13 C14 H14 . . 120.0(7) ?
C3 N1 C9 . . 110.03(7) y
C3 N1 C2 . . 109.96(7) y
C9 N1 C2 . . 111.55(7) y
C4 N2 C8 . . 117.49(8) y
C10 N3 C14 . . 117.33(8) y

loop_
_geom_bond_atom_site_label_1
_geom_bond_atom_site_label_2
_geom_bond_site_symmetry_2
_geom_bond_distance
_geom_bond_publ_flag
C1 C2 . 1.5229(12) ?
C1 C1 2_755 1.5244(17) ?
C1 H1A . 1.026(13) ?
C1 H1B . 0.972(13) ?
C2 N1 . 1.4687(10) y
C2 H2A . 0.977(12) ?
C2 H2B . 1.015(12) ?
C3 N1 . 1.4651(11) y
C3 C4 . 1.5085(12) ?
C3 H3A . 1.026(12) ?
C3 H3B . 1.018(12) ?
C4 N2 . 1.3363(12) y
C4 C5 . 1.3950(12) ?
C5 C6 . 1.3881(12) ?
C5 H5 . 0.945(14) ?
C6 C7 . 1.3821(14) ?
C6 H6 . 0.984(12) ?
C7 C8 . 1.3801(15) ?
C7 H7 . 0.977(14) ?
C8 N2 . 1.3506(13) y
C8 H8 . 0.984(15) ?
C9 N1 . 1.4671(11) y
C9 C10 . 1.5091(11) ?
C9 H9A . 1.018(13) ?
C9 H9B . 1.019(12) ?
C10 N3 . 1.3435(11) y
C10 C11 . 1.3957(12) ?
C11 C12 . 1.3872(13) ?
C11 H11 . 1.009(12) ?
C12 C13 . 1.3899(13) ?
C12 H12 . 0.983(13) ?
C13 C14 . 1.3841(13) ?
C13 H13 . 0.976(13) ?
C14 N3 . 1.3447(11) y
C14 H14 . 0.992(13) ?

loop_
_geom_hbond_atom_site_label_D
_geom_hbond_atom_site_label_H
_geom_hbond_atom_site_label_A
_geom_hbond_site_symmetry_A
_geom_hbond_distance_DH
_geom_hbond_distance_HA
_geom_hbond_distance_DA
_geom_hbond_angle_DHA
C6 H6 N2 1_655 0.980(10) 2.420(10) 3.4050(10) 177.0(10)
C12 H12 N3 1_655 0.980(10) 2.57(2) 3.4840(10) 155.0(10)
C7 H7 Cg2 2_576 0.980(10) 2.79(2) 3.6630(10) 149.0(10)
C9 H9A Cg2 2_565 1.020(10) 2.72(2) 3.5450(10) 139.0(10)
C14 H14 Cg1 1_545 0.990(10) 2.86(2) 3.7560(10) 151.0(10)

loop_
_geom_torsion_atom_site_label_1
_geom_torsion_atom_site_label_2
_geom_torsion_atom_site_label_3
_geom_torsion_atom_site_label_4
_geom_torsion_site_symmetry_1
_geom_torsion
_geom_torsion_publ_flag
C1 C1 C2 N1 2_755 -56.58(12) y
N1 C3 C4 N2 . 136.20(8) y
N1 C3 C4 C5 . -46.42(10) y
N2 C4 C5 C6 . 0.85(13) ?
C3 C4 C5 C6 . -176.36(8) ?
C4 C5 C6 C7 . -0.34(12) ?
C5 C6 C7 C8 . -0.06(14) ?
C6 C7 C8 N2 . 0.00(17) ?
N1 C9 C10 N3 . 120.23(8) y
N1 C9 C10 C11 . -59.36(10) y
N3 C10 C11 C12 . -0.65(13) ?
C9 C10 C11 C12 . 178.91(8) ?
C10 C11 C12 C13 . 0.11(14) ?
C11 C12 C13 C14 . 0.42(13) ?
C12 C13 C14 N3 . -0.48(14) ?
C4 C3 N1 C9 . 164.47(7) ?
C4 C3 N1 C2 . -72.29(9) ?
C10 C9 N1 C3 . -71.12(9) ?
C10 C9 N1 C2 . 166.57(7) ?
C1 C2 N1 C3 . 165.15(7) ?
C1 C2 N1 C9 . -72.50(9) ?
C5 C4 N2 C8 . -0.90(14) ?
C3 C4 N2 C8 . 176.42(8) ?
C7 C8 N2 C4 . 0.48(16) ?
C11 C10 N3 C14 . 0.60(13) ?
C9 C10 N3 C14 . -178.97(7) ?
C13 C14 N3 C10 . -0.04(13) ?
